data_7057794
loop_
_publ_author_name
'Mansour, Ahmed M.'
'Friedrich, Alexandra'

_publ_section_title
;
 IClick cycloaddition reaction of light-triggered manganese(i) carbonyl
 complexes
;
_journal_issue 22
_journal_name_full 'New Journal of Chemistry'
_journal_page_first 18418
_journal_paper_doi 10.1039/C8NJ01838C
_journal_volume 42
_journal_year 2018
_chemical_formula_moiety 'C15 H15 N3 O3 S'
_chemical_formula_sum 'C15 H15 N3 O3 S'
_chemical_formula_weight 317.36
_space_group_crystal_system monoclinic
_space_group_IT_number 14
_space_group_name_Hall '-P 2yn'
_space_group_name_H-M_alt 'P 1 21/n 1'
_symmetry_space_group_name_Hall '-P 2yn'
_symmetry_space_group_name_H-M 'P 1 21/n 1'
_atom_sites_solution_hydrogens geom
_atom_sites_solution_primary iterative
_atom_sites_solution_secondary difmap
_audit_creation_date 2016-09-20
_audit_update_record
;
2018-01-25 deposited with the CCDC.
2018-10-08 downloaded from the CCDC.
;
_cell_angle_alpha 90
_cell_angle_beta 94.186(18)
_cell_angle_gamma 90
_cell_formula_units_Z 4
_cell_length_a 10.900(4)
_cell_length_b 10.922(5)
_cell_length_c 11.836(5)
_cell_measurement_reflns_used 2466
_cell_measurement_temperature 100(2)
_cell_measurement_theta_max 27.51
_cell_measurement_theta_min 2.45
_cell_volume 1405.3(10)
_computing_cell_refinement 'Saint+ ver. V8.37A (Bruker AXS)'
_computing_data_collection 'APEX3 ver. 2016.1-0 (Bruker AXS)'
_computing_data_reduction 'Saint+ ver. V8.37A (Bruker AXS)'
_computing_molecular_graphics 'ShelXLe (Huebschle et all, 2011)'
_computing_publication_material 'SHELXL-2014/7 (Sheldrick, 2014)'
_computing_structure_refinement 'SHELXL-2014/7 (Sheldrick, 2014)'
_computing_structure_solution 'SHELXT (Sheldrick, 2014)'
_diffrn_ambient_temperature 100(2)
_diffrn_detector 'CCD area detector (Apex2)'
_diffrn_detector_area_resol_mean 8.333
_diffrn_measured_fraction_theta_full 1.000
_diffrn_measured_fraction_theta_max 1.000
_diffrn_measurement_device_type 'Bruker X8-APEX II'
_diffrn_measurement_method '\f and \w scans'
_diffrn_radiation_monochromator 'multi-layer mirror'
_diffrn_radiation_type MoK\a
_diffrn_radiation_wavelength 0.71073
_diffrn_reflns_av_R_equivalents 0.0542
_diffrn_reflns_av_unetI/netI 0.0449
_diffrn_reflns_Laue_measured_fraction_full 1.000
_diffrn_reflns_Laue_measured_fraction_max 1.000
_diffrn_reflns_limit_h_max 13
_diffrn_reflns_limit_h_min -13
_diffrn_reflns_limit_k_max 13
_diffrn_reflns_limit_k_min -13
_diffrn_reflns_limit_l_max 14
_diffrn_reflns_limit_l_min -14
_diffrn_reflns_number 12415
_diffrn_reflns_point_group_measured_fraction_full 1.000
_diffrn_reflns_point_group_measured_fraction_max 1.000
_diffrn_reflns_theta_full 26.000
_diffrn_reflns_theta_max 26.021
_diffrn_reflns_theta_min 2.453
_diffrn_source 'rotating-anode (Nonius FR-591)'
_exptl_absorpt_coefficient_mu 0.248
_exptl_absorpt_correction_T_max 0.7457
_exptl_absorpt_correction_T_min 0.6468
_exptl_absorpt_correction_type multi-scan
_exptl_absorpt_process_details 'SadAbs 2014/5 (Bruker AXS)'
_exptl_crystal_colour colourless
_exptl_crystal_density_diffrn 1.500
_exptl_crystal_description block
_exptl_crystal_F_000 664
_exptl_crystal_preparation 'Crystal fragment soaked in perfluoro polyether oil.'
_exptl_crystal_recrystallization_method 'recrystallised from acetonitrile and dimethylsulfoxide by evaporation'
_exptl_crystal_size_max 0.324
_exptl_crystal_size_mid 0.324
_exptl_crystal_size_min 0.166
_refine_diff_density_max 0.369
_refine_diff_density_min -0.309
_refine_diff_density_rms 0.056
_refine_ls_extinction_method none
_refine_ls_goodness_of_fit_ref 1.040
_refine_ls_hydrogen_treatment constr
_refine_ls_matrix_type full
_refine_ls_number_parameters 199
_refine_ls_number_reflns 2772
_refine_ls_number_restraints 0
_refine_ls_restrained_S_all 1.040
_refine_ls_R_factor_all 0.0521
_refine_ls_R_factor_gt 0.0390
_refine_ls_shift/su_max 0.001
_refine_ls_shift/su_mean 0.000
_refine_ls_structure_factor_coef Fsqd
_refine_ls_weighting_details 'w=1/[\s^2^(Fo^2^)+(0.0368P)^2^+0.8382P] where P=(Fo^2^+2Fc^2^)/3'
_refine_ls_weighting_scheme calc
_refine_ls_wR_factor_gt 0.0880
_refine_ls_wR_factor_ref 0.0956
_reflns_Friedel_coverage 0.000
_reflns_number_gt 2234
_reflns_number_total 2772
_reflns_threshold_expression 'I > 2\s(I)'
_cod_data_source_file c8nj01838c2.cif
_cod_data_source_block AF073_a
_cod_depositor_comments 'Adding full bibliography for 7057794--7057795.cif.'
_cod_database_code 7057794
_shelx_shelxl_version_number 2014/7
_shelx_space_group_comment
;
The symmetry employed for this shelxl refinement is uniquely defined
by the following loop, which should always be used as a source of
symmetry information in preference to the above space-group names.
They are only intended as comments.
;
_shelx_estimated_absorpt_t_min 0.924
_shelx_estimated_absorpt_t_max 0.960

loop_
_space_group_symop_operation_xyz
'x, y, z'
'-x+1/2, y+1/2, -z+1/2'
'-x, -y, -z'
'x-1/2, -y-1/2, z-1/2'

loop_
_atom_site_label
_atom_site_type_symbol
_atom_site_fract_x
_atom_site_fract_y
_atom_site_fract_z
_atom_site_U_iso_or_equiv
_atom_site_adp_type
_atom_site_occupancy
_atom_site_site_symmetry_order
_atom_site_calc_flag
_atom_site_refinement_flags_posn
_atom_site_refinement_flags_adp
S1 S 0.62729(5) 0.89113(4) 0.64538(4) 0.01693(15) Uani 1 1 d . .
C1 C 0.48379(18) 0.50955(18) 0.25380(16) 0.0174(4) Uani 1 1 d . .
N1 N 0.39933(16) 0.44564(15) 0.31212(14) 0.0188(4) Uani 1 1 d . .
H1 H 0.3828 0.3671 0.3042 0.023 Uiso 1 1 calc R U
O1 O 0.63613(13) 0.79172(12) 0.73015(11) 0.0204(3) Uani 1 1 d . .
O2 O 0.54753(14) 0.98887(13) 0.68039(12) 0.0224(3) Uani 1 1 d . .
C2 C 0.55813(19) 0.4729(2) 0.16976(18) 0.0232(5) Uani 1 1 d . .
H2 H 0.5583 0.3908 0.1434 0.028 Uiso 1 1 calc R U
N2 N 0.39517(15) 0.63433(15) 0.37380(14) 0.0164(4) Uani 1 1 d . .
O3 O 0.74633(14) 0.93212(15) 0.61484(13) 0.0274(4) Uani 1 1 d . .
C3 C 0.6317(2) 0.5613(2) 0.12636(18) 0.0249(5) Uani 1 1 d . .
H3 H 0.6837 0.5401 0.0684 0.030 Uiso 1 1 calc R U
N3 N 0.25069(17) 0.53749(16) 0.55731(15) 0.0217(4) Uani 1 1 d . .
C8 C 0.25364(18) 0.47988(18) 0.45730(16) 0.0179(4) Uani 1 1 d . .
C7 C 0.34694(18) 0.52123(18) 0.38218(16) 0.0167(4) Uani 1 1 d . .
C6 C 0.48189(19) 0.62996(18) 0.29278(17) 0.0178(4) Uani 1 1 d . .
C5 C 0.55554(19) 0.71941(19) 0.24920(17) 0.0204(5) Uani 1 1 d . .
H5 H 0.5542 0.8018 0.2748 0.024 Uiso 1 1 calc R U
C4 C 0.6309(2) 0.6825(2) 0.16659(18) 0.0244(5) Uani 1 1 d . .
H4 H 0.6840 0.7408 0.1360 0.029 Uiso 1 1 calc R U
C9 C 0.1791(2) 0.38094(19) 0.42541(18) 0.0226(5) Uani 1 1 d . .
H9 H 0.1828 0.3441 0.3531 0.027 Uiso 1 1 calc R U
C10 C 0.0996(2) 0.3376(2) 0.50129(18) 0.0258(5) Uani 1 1 d . .
H10 H 0.0485 0.2691 0.4825 0.031 Uiso 1 1 calc R U
C11 C 0.0950(2) 0.3943(2) 0.60419(18) 0.0241(5) Uani 1 1 d . .
H11 H 0.0408 0.3660 0.6578 0.029 Uiso 1 1 calc R U
C12 C 0.1711(2) 0.4936(2) 0.62817(18) 0.0242(5) Uani 1 1 d . .
H12 H 0.1667 0.5332 0.6993 0.029 Uiso 1 1 calc R U
C13 C 0.35112(18) 0.74833(17) 0.42449(16) 0.0156(4) Uani 1 1 d . .
H13A H 0.2634 0.7380 0.4391 0.019 Uiso 1 1 calc R U
H13B H 0.3563 0.8157 0.3691 0.019 Uiso 1 1 calc R U
C14 C 0.42284(18) 0.78520(18) 0.53496(16) 0.0168(4) Uani 1 1 d . .
H14A H 0.3786 0.8528 0.5701 0.020 Uiso 1 1 calc R U
H14B H 0.4249 0.7148 0.5877 0.020 Uiso 1 1 calc R U
C15 C 0.55382(18) 0.82582(18) 0.52032(16) 0.0175(4) Uani 1 1 d . .
H15A H 0.5531 0.8868 0.4584 0.021 Uiso 1 1 calc R U
H15B H 0.6022 0.7544 0.4977 0.021 Uiso 1 1 calc R U

loop_
_atom_site_aniso_label
_atom_site_aniso_U_11
_atom_site_aniso_U_22
_atom_site_aniso_U_33
_atom_site_aniso_U_23
_atom_site_aniso_U_13
_atom_site_aniso_U_12
S1 0.0201(3) 0.0116(2) 0.0185(3) 0.00031(19) -0.00253(19) -0.00219(19)
C1 0.0167(11) 0.0150(10) 0.0197(10) 0.0026(8) -0.0026(8) -0.0001(8)
N1 0.0220(9) 0.0111(8) 0.0232(9) -0.0005(7) -0.0002(7) 0.0012(7)
O1 0.0281(8) 0.0130(7) 0.0193(7) 0.0012(6) -0.0039(6) 0.0011(6)
O2 0.0316(9) 0.0124(7) 0.0224(7) -0.0012(6) -0.0028(6) 0.0022(6)
C2 0.0254(12) 0.0166(10) 0.0275(11) -0.0032(9) 0.0004(9) 0.0048(9)
N2 0.0178(9) 0.0121(8) 0.0189(8) -0.0014(7) -0.0012(7) 0.0011(7)
O3 0.0226(8) 0.0311(9) 0.0281(8) -0.0013(7) -0.0013(6) -0.0106(7)
C3 0.0214(11) 0.0269(12) 0.0271(11) -0.0030(9) 0.0058(9) 0.0033(9)
N3 0.0280(10) 0.0152(9) 0.0221(9) 0.0004(7) 0.0026(8) 0.0000(7)
C8 0.0196(11) 0.0149(10) 0.0186(10) 0.0040(8) -0.0017(8) 0.0029(8)
C7 0.0178(10) 0.0132(10) 0.0183(10) 0.0014(8) -0.0046(8) 0.0004(8)
C6 0.0182(11) 0.0159(10) 0.0186(10) 0.0001(8) -0.0033(8) 0.0021(8)
C5 0.0202(11) 0.0171(10) 0.0235(10) -0.0006(8) -0.0009(9) -0.0017(8)
C4 0.0229(12) 0.0222(11) 0.0283(11) 0.0008(9) 0.0035(9) -0.0027(9)
C9 0.0241(11) 0.0209(11) 0.0221(10) -0.0010(9) -0.0022(9) -0.0009(9)
C10 0.0254(12) 0.0213(11) 0.0300(12) 0.0038(9) -0.0041(10) -0.0068(9)
C11 0.0228(12) 0.0228(11) 0.0273(11) 0.0056(9) 0.0049(9) 0.0005(9)
C12 0.0323(13) 0.0187(11) 0.0223(11) 0.0000(9) 0.0065(9) 0.0022(9)
C13 0.0157(10) 0.0100(9) 0.0206(10) -0.0011(8) -0.0007(8) 0.0017(8)
C14 0.0190(11) 0.0128(10) 0.0182(10) -0.0021(8) -0.0005(8) -0.0002(8)
C15 0.0205(11) 0.0138(10) 0.0180(10) 0.0018(8) -0.0011(8) 0.0006(8)

loop_
_atom_type_symbol
_atom_type_description
_atom_type_scat_dispersion_real
_atom_type_scat_dispersion_imag
_atom_type_scat_source
C C 0.0033 0.0016 'International Tables Vol C Tables 4.2.6.8 and 6.1.1.4'
H H 0.0000 0.0000 'International Tables Vol C Tables 4.2.6.8 and 6.1.1.4'
N N 0.0061 0.0033 'International Tables Vol C Tables 4.2.6.8 and 6.1.1.4'
O O 0.0106 0.0060 'International Tables Vol C Tables 4.2.6.8 and 6.1.1.4'
S S 0.1246 0.1234 'International Tables Vol C Tables 4.2.6.8 and 6.1.1.4'

loop_
_geom_angle_atom_site_label_1
_geom_angle_atom_site_label_2
_geom_angle_atom_site_label_3
_geom_angle
O3 S1 O2 114.22(9)
O3 S1 O1 112.52(9)
O2 S1 O1 110.88(9)
O3 S1 C15 105.91(10)
O2 S1 C15 106.78(9)
O1 S1 C15 105.87(9)
N1 C1 C2 131.20(19)
N1 C1 C6 106.56(17)
C2 C1 C6 122.21(19)
C7 N1 C1 109.32(17)
C7 N1 H1 125.3
C1 N1 H1 125.3
C3 C2 C1 116.8(2)
C3 C2 H2 121.6
C1 C2 H2 121.6
C7 N2 C6 107.84(16)
C7 N2 C13 127.00(17)
C6 N2 C13 124.36(16)
C2 C3 C4 121.0(2)
C2 C3 H3 119.5
C4 C3 H3 119.5
C12 N3 C8 116.29(18)
N3 C8 C9 123.60(19)
N3 C8 C7 116.82(18)
C9 C8 C7 119.47(18)
N1 C7 N2 109.61(18)
N1 C7 C8 122.31(18)
N2 C7 C8 128.05(18)
C5 C6 C1 121.21(19)
C5 C6 N2 132.11(19)
C1 C6 N2 106.67(17)
C4 C5 C6 116.6(2)
C4 C5 H5 121.7
C6 C5 H5 121.7
C5 C4 C3 122.2(2)
C5 C4 H4 118.9
C3 C4 H4 118.9
C10 C9 C8 118.3(2)
C10 C9 H9 120.8
C8 C9 H9 120.8
C11 C10 C9 119.3(2)
C11 C10 H10 120.3
C9 C10 H10 120.3
C10 C11 C12 118.5(2)
C10 C11 H11 120.8
C12 C11 H11 120.8
N3 C12 C11 124.0(2)
N3 C12 H12 118.0
C11 C12 H12 118.0
N2 C13 C14 114.11(16)
N2 C13 H13A 108.7
C14 C13 H13A 108.7
N2 C13 H13B 108.7
C14 C13 H13B 108.7
H13A C13 H13B 107.6
C15 C14 C13 113.98(17)
C15 C14 H14A 108.8
C13 C14 H14A 108.8
C15 C14 H14B 108.8
C13 C14 H14B 108.8
H14A C14 H14B 107.7
C14 C15 S1 113.09(14)
C14 C15 H15A 109.0
S1 C15 H15A 109.0
C14 C15 H15B 109.0
S1 C15 H15B 109.0
H15A C15 H15B 107.8

loop_
_geom_bond_atom_site_label_1
_geom_bond_atom_site_label_2
_geom_bond_distance
S1 O3 1.4433(16)
S1 O2 1.4559(15)
S1 O1 1.4767(15)
S1 C15 1.780(2)
C1 N1 1.380(3)
C1 C2 1.387(3)
C1 C6 1.394(3)
N1 C7 1.328(3)
N1 H1 0.8800
C2 C3 1.378(3)
C2 H2 0.9500
N2 C7 1.349(3)
N2 C6 1.396(3)
N2 C13 1.477(2)
C3 C4 1.407(3)
C3 H3 0.9500
N3 C12 1.338(3)
N3 C8 1.343(3)
C8 C9 1.388(3)
C8 C7 1.470(3)
C6 C5 1.388(3)
C5 C4 1.382(3)
C5 H5 0.9500
C4 H4 0.9500
C9 C10 1.377(3)
C9 H9 0.9500
C10 C11 1.370(3)
C10 H10 0.9500
C11 C12 1.383(3)
C11 H11 0.9500
C12 H12 0.9500
C13 C14 1.528(3)
C13 H13A 0.9900
C13 H13B 0.9900
C14 C15 1.517(3)
C14 H14A 0.9900
C14 H14B 0.9900
C15 H15A 0.9900
C15 H15B 0.9900

loop_
_geom_torsion_atom_site_label_1
_geom_torsion_atom_site_label_2
_geom_torsion_atom_site_label_3
_geom_torsion_atom_site_label_4
_geom_torsion
C2 C1 N1 C7 -177.7(2)
C6 C1 N1 C7 0.6(2)
N1 C1 C2 C3 178.5(2)
C6 C1 C2 C3 0.5(3)
C1 C2 C3 C4 0.3(3)
C12 N3 C8 C9 0.6(3)
C12 N3 C8 C7 -175.59(17)
C1 N1 C7 N2 -0.9(2)
C1 N1 C7 C8 -179.24(17)
C6 N2 C7 N1 0.7(2)
C13 N2 C7 N1 170.79(17)
C6 N2 C7 C8 179.00(18)
C13 N2 C7 C8 -11.0(3)
N3 C8 C7 N1 147.95(19)
C9 C8 C7 N1 -28.5(3)
N3 C8 C7 N2 -30.1(3)
C9 C8 C7 N2 153.5(2)
N1 C1 C6 C5 -178.81(18)
C2 C1 C6 C5 -0.3(3)
N1 C1 C6 N2 -0.2(2)
C2 C1 C6 N2 178.31(18)
C7 N2 C6 C5 178.1(2)
C13 N2 C6 C5 7.7(3)
C7 N2 C6 C1 -0.3(2)
C13 N2 C6 C1 -170.71(17)
C1 C6 C5 C4 -0.6(3)
N2 C6 C5 C4 -178.8(2)
C6 C5 C4 C3 1.4(3)
C2 C3 C4 C5 -1.3(3)
N3 C8 C9 C10 -1.5(3)
C7 C8 C9 C10 174.65(19)
C8 C9 C10 C11 1.1(3)
C9 C10 C11 C12 -0.1(3)
C8 N3 C12 C11 0.5(3)
C10 C11 C12 N3 -0.8(3)
C7 N2 C13 C14 98.7(2)
C6 N2 C13 C14 -92.8(2)
N2 C13 C14 C15 68.7(2)
C13 C14 C15 S1 170.56(13)
O3 S1 C15 C14 -176.09(14)
O2 S1 C15 C14 -53.98(16)
O1 S1 C15 C14 64.23(16)
